data_7114296
loop_
_publ_author_name
'Vangala, Venu R.'
'Nangia, Ashwini'
'Lynch, Vincent M.'

_publ_section_title
;
 Interplay of phenyl--perfluorophenyl stacking, C--H&#x22EF;F,
 C--F&#x22EF;\p and F&#x22EF;F interactions in some crystalline aromatic
 azinesElectronic supplementary information (ESI) available: experimental
 powder X-ray diffraction spectra. See
 http://www.rsc.org/suppdata/cc/b2/b202181a/
;
_journal_issue 12
_journal_name_full 'Chemical Communications'
_journal_page_first 1304
_journal_paper_doi 10.1039/b202181a
_journal_year 2002
_chemical_formula_moiety 'C14 H2 F10 N2'
_chemical_formula_sum 'C14 H2 F10 N2'
_chemical_formula_weight 388.18
_chemical_melting_point 411
_chemical_name_common bis(Pentafluorophenylmethylidenehydrazone)
_space_group_IT_number 14
_symmetry_cell_setting monoclinic
_symmetry_space_group_name_Hall '-P 2yn'
_symmetry_space_group_name_H-M 'P 1 21/n 1'
_atom_sites_solution_hydrogens geom
_atom_sites_solution_primary direct
_atom_sites_solution_secondary difmap
_audit_creation_method SHELXL-97
_cell_angle_alpha 90.00
_cell_angle_beta 103.6800(10)
_cell_angle_gamma 90.00
_cell_formula_units_Z 2
_cell_length_a 6.65700(10)
_cell_length_b 7.9005(2)
_cell_length_c 13.1424(3)
_cell_measurement_reflns_used 1607
_cell_measurement_temperature 153(2)
_cell_measurement_theta_max 30.51
_cell_measurement_theta_min 2.91
_cell_volume 671.60(3)
_computing_cell_refinement DENZO-SMN
_computing_data_collection 'Collect data collection software, Nonius 1998.'
_computing_data_reduction SCALEPACK
_computing_molecular_graphics 'ORTEP and PLUTON'
_computing_publication_material SHELXL-97
_computing_structure_refinement 'SHELXL-97 (Sheldrick, 1997)'
_computing_structure_solution 'SHELXS-97 (Sheldrick, 1990)'
_diffrn_ambient_temperature 153(2)
_diffrn_measured_fraction_theta_full 0.963
_diffrn_measured_fraction_theta_max 0.963
_diffrn_measurement_device_type 'Nonius Kappa CCD'
_diffrn_measurement_method '\w scans'
_diffrn_radiation_monochromator graphite
_diffrn_radiation_source 'normal focus for the X-ray tube'
_diffrn_radiation_type MoK\a
_diffrn_radiation_wavelength 0.71073
_diffrn_reflns_av_R_equivalents 0.0133
_diffrn_reflns_av_sigmaI/netI 0.0309
_diffrn_reflns_limit_h_max 9
_diffrn_reflns_limit_h_min -9
_diffrn_reflns_limit_k_max 11
_diffrn_reflns_limit_k_min -9
_diffrn_reflns_limit_l_max 18
_diffrn_reflns_limit_l_min -18
_diffrn_reflns_number 3257
_diffrn_reflns_theta_full 30.50
_diffrn_reflns_theta_max 30.50
_diffrn_reflns_theta_min 3.03
_diffrn_standards_decay_% 'less than 1'
_exptl_absorpt_coefficient_mu 0.213
_exptl_absorpt_correction_T_max 0.9446
_exptl_absorpt_correction_T_min 0.9195
_exptl_absorpt_correction_type none
_exptl_crystal_colour yellow
_exptl_crystal_density_diffrn 1.920
_exptl_crystal_density_method 'not measured'
_exptl_crystal_description lathes
_exptl_crystal_F_000 380
_exptl_crystal_size_max 0.40
_exptl_crystal_size_mid 0.33
_exptl_crystal_size_min 0.27
_refine_diff_density_max 0.236
_refine_diff_density_min -0.226
_refine_diff_density_rms 0.048
_refine_ls_extinction_method none
_refine_ls_goodness_of_fit_ref 1.041
_refine_ls_hydrogen_treatment refall
_refine_ls_matrix_type full
_refine_ls_number_parameters 122
_refine_ls_number_reflns 1977
_refine_ls_number_restraints 0
_refine_ls_restrained_S_all 1.041
_refine_ls_R_factor_all 0.0552
_refine_ls_R_factor_gt 0.0381
_refine_ls_shift/su_max 0.001
_refine_ls_shift/su_mean 0.000
_refine_ls_structure_factor_coef Fsqd
_refine_ls_weighting_details 'calc w=1/[\s^2^(Fo^2^)+(0.0485P)^2^+0.1857P] where P=(Fo^2^+2Fc^2^)/3'
_refine_ls_weighting_scheme calc
_refine_ls_wR_factor_gt 0.0946
_refine_ls_wR_factor_ref 0.1045
_reflns_number_gt 1496
_reflns_number_total 1977
_reflns_threshold_expression >2sigma(I)
_cod_data_source_file b202181a.txt
_cod_data_source_block compound3
_cod_depositor_comments
;
The following automatic conversions were performed:

'_chemical_melting_point' value '411K' was changed to '411' - the
value should be numeric and without a unit
designator.

'_symmetry_cell_setting' value 'Monoclinic' changed to
'monoclinic' according to
/usr/data/users/saulius/automatic-downloads/retrospective/RSC/lib/dictionaries/cif_core.dic
dictionary named 'cif_core.dic' version 2.4.2 from 2011-04-26.

Automatic conversion script
Id: cif_fix_values 2281 2013-09-26 08:29:07Z andrius 

The following automatic conversions were performed:

data name '_atom_site_symmetry_multiplicit' was replaced with
'_atom_site_symmetry_multiplicity' as specified in the replacement
file 'data/replacement-values/replacement_tags.lst'.

Automatic conversion script
Id: cif_correct_tags 9268 2022-04-12 08:56:07Z antanas 
;
_cod_original_sg_symbol_H-M 'P 2 1/n'
_cod_database_code 7114296

loop_
_symmetry_equiv_pos_as_xyz
'x, y, z'
'-x+1/2, y+1/2, -z+1/2'
'-x, -y, -z'
'x-1/2, -y-1/2, z-1/2'

loop_
_atom_site_label
_atom_site_type_symbol
_atom_site_fract_x
_atom_site_fract_y
_atom_site_fract_z
_atom_site_U_iso_or_equiv
_atom_site_adp_type
_atom_site_occupancy
_atom_site_symmetry_multiplicity
_atom_site_calc_flag
C1 C 0.15637(18) 0.16071(15) 0.07562(9) 0.0247(2) Uani 1 1 d
F2 F -0.03177(13) 0.33081(11) -0.06186(6) 0.0370(2) Uani 1 1 d
F3 F 0.32348(13) -0.00214(11) 0.22367(6) 0.0430(2) Uani 1 1 d
F4 F 0.03426(14) 0.07207(12) 0.32625(6) 0.0416(2) Uani 1 1 d
F5 F -0.31923(13) 0.40485(13) 0.04418(6) 0.0437(2) Uani 1 1 d
F6 F -0.29031(13) 0.27145(13) 0.23858(6) 0.0428(2) Uani 1 1 d
C7 C 0.30618(19) 0.12495(16) 0.01299(10) 0.0277(3) Uani 1 1 d
H7 H 0.303(3) 0.193(2) -0.0449(13) 0.039(4) Uiso 1 1 d
C8 C 0.0177(2) 0.13300(16) 0.22994(9) 0.0286(3) Uani 1 1 d
C9 C 0.16571(19) 0.09609(15) 0.17555(10) 0.0275(3) Uani 1 1 d
N10 N 0.43776(17) 0.00502(14) 0.03675(9) 0.0315(3) Uani 1 1 d
C11 C -0.14689(19) 0.23664(17) 0.18569(10) 0.0289(3) Uani 1 1 d
C12 C -0.16099(19) 0.30451(17) 0.08765(9) 0.0288(3) Uani 1 1 d
C13 C -0.01128(19) 0.26569(16) 0.03461(9) 0.0261(3) Uani 1 1 d

loop_
_atom_site_aniso_label
_atom_site_aniso_U_11
_atom_site_aniso_U_22
_atom_site_aniso_U_33
_atom_site_aniso_U_23
_atom_site_aniso_U_13
_atom_site_aniso_U_12
C1 0.0255(6) 0.0232(5) 0.0263(5) -0.0015(4) 0.0080(4) 0.0009(4)
F2 0.0392(4) 0.0479(5) 0.0265(4) 0.0106(3) 0.0133(3) 0.0159(4)
F3 0.0466(5) 0.0463(5) 0.0361(5) 0.0137(4) 0.0102(4) 0.0205(4)
F4 0.0497(5) 0.0498(5) 0.0274(4) 0.0092(4) 0.0135(4) -0.0016(4)
F5 0.0353(4) 0.0624(6) 0.0347(4) 0.0049(4) 0.0109(3) 0.0241(4)
F6 0.0357(5) 0.0641(6) 0.0340(4) -0.0033(4) 0.0192(4) 0.0043(4)
C7 0.0280(6) 0.0280(6) 0.0286(6) -0.0008(5) 0.0096(5) 0.0026(5)
C8 0.0347(6) 0.0293(6) 0.0227(5) 0.0007(5) 0.0083(5) -0.0059(5)
C9 0.0297(6) 0.0242(6) 0.0282(6) 0.0016(5) 0.0057(5) 0.0026(5)
N10 0.0311(6) 0.0316(5) 0.0355(6) 0.0003(5) 0.0151(5) 0.0062(4)
C11 0.0273(6) 0.0359(6) 0.0265(6) -0.0056(5) 0.0121(5) -0.0035(5)
C12 0.0251(6) 0.0341(6) 0.0272(6) -0.0012(5) 0.0064(5) 0.0054(5)
C13 0.0283(6) 0.0283(6) 0.0225(5) 0.0002(4) 0.0079(4) 0.0023(5)

loop_
_atom_type_symbol
_atom_type_description
_atom_type_scat_dispersion_real
_atom_type_scat_dispersion_imag
_atom_type_scat_source
C C 0.0033 0.0016 'International Tables Vol C Tables 4.2.6.8 and 6.1.1.4'
H H 0.0000 0.0000 'International Tables Vol C Tables 4.2.6.8 and 6.1.1.4'
N N 0.0061 0.0033 'International Tables Vol C Tables 4.2.6.8 and 6.1.1.4'
F F 0.0171 0.0103 'International Tables Vol C Tables 4.2.6.8 and 6.1.1.4'

loop_
_geom_angle_atom_site_label_1
_geom_angle_atom_site_label_2
_geom_angle_atom_site_label_3
_geom_angle
_geom_angle_site_symmetry_3
C13 C1 C9 115.78(11) .
C13 C1 C7 119.20(11) .
C9 C1 C7 125.02(11) .
N10 C7 C1 121.65(12) .
N10 C7 H7 120.7(10) .
C1 C7 H7 117.6(10) .
F4 C8 C9 120.45(12) .
F4 C8 C11 119.52(11) .
C9 C8 C11 120.02(11) .
F3 C9 C8 117.06(11) .
F3 C9 C1 120.78(11) .
C8 C9 C1 122.14(12) .
C7 N10 N10 110.65(13) 3_655
F6 C11 C12 120.49(12) .
F6 C11 C8 119.76(11) .
C12 C11 C8 119.75(11) .
F5 C12 C11 120.26(11) .
F5 C12 C13 120.50(11) .
C11 C12 C13 119.24(11) .
F2 C13 C12 117.84(11) .
F2 C13 C1 119.07(11) .
C12 C13 C1 123.07(11) .

loop_
_geom_bond_atom_site_label_1
_geom_bond_atom_site_label_2
_geom_bond_distance
_geom_bond_site_symmetry_2
C1 C13 1.3926(17) .
C1 C9 1.3967(17) .
C1 C7 1.4629(17) .
F2 C13 1.3450(14) .
F3 C9 1.3383(14) .
F4 C8 1.3341(14) .
F5 C12 1.3341(14) .
F6 C11 1.3358(14) .
C7 N10 1.2780(17) .
C7 H7 0.930(17) .
C8 C9 1.3784(18) .
C8 C11 1.3812(19) .
N10 N10 1.416(2) 3_655
C11 C12 1.3781(18) .
C12 C13 1.3790(17) .
